data_7158994
loop_
_publ_author_name
'Benckendorff, Caecilie M. M.'
'Slyusarchuk, Valentyna'
'Huang, Ningwu'
'Lima, Marcelo A.'
'Smith, Mark'
'Miller, Gavin John'

_publ_section_title
;
 Synthesis of fluorinated carbocyclic pyrimidine nucleoside analogues
;
_journal_name_full 'Organic &amp; Biomolecular Chemistry'
_journal_paper_doi 10.1039/D2OB01761J
_journal_year 2022
_chemical_absolute_configuration syn
_chemical_formula_moiety 'C10 H15 F O3'
_chemical_formula_sum 'C10 H15 F O3'
_chemical_formula_weight 202.22
_space_group_crystal_system monoclinic
_space_group_IT_number 4
_space_group_name_Hall 'P 2yb'
_space_group_name_H-M_alt 'P 1 21 1'
_atom_sites_solution_hydrogens mixed
_audit_creation_date 2022-07-19
_audit_creation_method
;
Olex2 1.3
(compiled 2020.11.12 svn.r5f609507 for OlexSys, GUI svn.r6408)
;
_audit_update_record
;
2022-07-27 deposited with the CCDC.	2022-11-14 downloaded from the CCDC.
;
_cell_angle_alpha 90
_cell_angle_beta 100.4260(10)
_cell_angle_gamma 90
_cell_formula_units_Z 2
_cell_length_a 7.6334(3)
_cell_length_b 5.7702(2)
_cell_length_c 11.1406(5)
_cell_measurement_reflns_used 6119
_cell_measurement_temperature 150.0
_cell_measurement_theta_max 30.518
_cell_measurement_theta_min 2.713
_cell_volume 482.60(3)
_computing_cell_refinement 'SAINT V8.40B (?, 2016)'
_computing_data_reduction 'SAINT V8.40B (?, 2016)'
_computing_molecular_graphics 'Olex2 1.3 (Dolomanov et al., 2009)'
_computing_publication_material 'Olex2 1.3 (Dolomanov et al., 2009)'
_computing_structure_refinement 'XL  (Sheldrick, 2008)'
_computing_structure_solution 'SHELXT 2014/5 (Sheldrick, 2014)'
_diffrn_ambient_temperature 150.0
_diffrn_measured_fraction_theta_full 0.998
_diffrn_measured_fraction_theta_max 0.995
_diffrn_measurement_device_type 'Bruker APEX-II CCD'
_diffrn_measurement_method '\f and \w scans'
_diffrn_radiation_type MoK\a
_diffrn_radiation_wavelength 0.71073
_diffrn_reflns_av_R_equivalents 0.0424
_diffrn_reflns_av_unetI/netI 0.0376
_diffrn_reflns_Laue_measured_fraction_full 0.998
_diffrn_reflns_Laue_measured_fraction_max 0.995
_diffrn_reflns_limit_h_max 10
_diffrn_reflns_limit_h_min -10
_diffrn_reflns_limit_k_max 8
_diffrn_reflns_limit_k_min -8
_diffrn_reflns_limit_l_max 15
_diffrn_reflns_limit_l_min -15
_diffrn_reflns_number 15047
_diffrn_reflns_point_group_measured_fraction_full 0.999
_diffrn_reflns_point_group_measured_fraction_max 0.992
_diffrn_reflns_theta_full 25.242
_diffrn_reflns_theta_max 30.550
_diffrn_reflns_theta_min 2.999
_exptl_absorpt_coefficient_mu 0.113
_exptl_absorpt_correction_T_max 0.7461
_exptl_absorpt_correction_T_min 0.6754
_exptl_absorpt_correction_type multi-scan
_exptl_absorpt_process_details
;
SADABS-2016/2 (Bruker,2016/2) was used for absorption correction.
wR2(int) was 0.0601 before and 0.0538 after correction.
The Ratio of minimum to maximum transmission is 0.9052.
The \l/2 correction factor is Not present.
;
_exptl_crystal_colour colourless
_exptl_crystal_colour_primary colourless
_exptl_crystal_density_diffrn 1.392
_exptl_crystal_description block
_exptl_crystal_F_000 216
_exptl_crystal_size_max 0.17
_exptl_crystal_size_mid 0.08
_exptl_crystal_size_min 0.07
_refine_diff_density_max 0.282
_refine_diff_density_min -0.200
_refine_diff_density_rms 0.044
_refine_ls_abs_structure_details
;
 Flack x determined using 1033 quotients [(I+)-(I-)]/[(I+)+(I-)]
 (Parsons, Flack and Wagner, Acta Cryst. B69 (2013) 249-259).
;
_refine_ls_abs_structure_Flack -0.1(3)
_refine_ls_extinction_method none
_refine_ls_goodness_of_fit_ref 1.054
_refine_ls_hydrogen_treatment mixed
_refine_ls_matrix_type full
_refine_ls_number_parameters 132
_refine_ls_number_reflns 2937
_refine_ls_number_restraints 2
_refine_ls_restrained_S_all 1.057
_refine_ls_R_factor_all 0.0487
_refine_ls_R_factor_gt 0.0394
_refine_ls_shift/su_max 0.000
_refine_ls_shift/su_mean 0.000
_refine_ls_structure_factor_coef Fsqd
_refine_ls_weighting_details 'w=1/[\s^2^(Fo^2^)+(0.0439P)^2^+0.0541P] where P=(Fo^2^+2Fc^2^)/3'
_refine_ls_weighting_scheme calc
_refine_ls_wR_factor_gt 0.0832
_refine_ls_wR_factor_ref 0.0871
_reflns_Friedel_coverage 0.830
_reflns_Friedel_fraction_full 1.000
_reflns_Friedel_fraction_max 0.987
_reflns_number_gt 2591
_reflns_number_total 2937
_reflns_threshold_expression 'I > 2\s(I)'
_cod_data_source_file d2ob01761j2.cif
_cod_data_source_block 11
_cod_database_code 7158994
_shelx_shelxl_version_number 2018/3
_shelx_space_group_comment
;
The symmetry employed for this shelxl refinement is uniquely defined
by the following loop, which should always be used as a source of
symmetry information in preference to the above space-group names.
They are only intended as comments.
;
_shelx_estimated_absorpt_t_max 0.992
_shelx_estimated_absorpt_t_min 0.981
_olex2_refinement_description
;
1. Restrained distances
 O1-H1
 0.95 with sigma of 0.02
2.a Ternary CH refined with riding coordinates:
 C1(H1A), C2(H2), C3(H3), C4(H4), C7(H7)
2.b Aromatic/amide H refined with riding coordinates:
 C5(H5)
2.c X=CH2 refined with riding coordinates:
 C6(H6A,H6B)
2.d Idealised Me refined as rotating group:
 C9(H9A,H9B,H9C), C10(H10A,H10B,H10C)
;
_olex2_submission_special_instructions 'No special instructions were received'

loop_
_space_group_symop_operation_xyz
'x, y, z'
'-x, y+1/2, -z'

loop_
_atom_site_label
_atom_site_type_symbol
_atom_site_fract_x
_atom_site_fract_y
_atom_site_fract_z
_atom_site_U_iso_or_equiv
_atom_site_adp_type
_atom_site_occupancy
_atom_site_site_symmetry_order
_atom_site_calc_flag
_atom_site_refinement_flags_posn
_atom_site_refinement_flags_adp
_atom_site_refinement_flags_occupancy
_atom_site_disorder_assembly
_atom_site_disorder_group
F1 F 0.80656(16) 0.1804(2) 0.53821(11) 0.0217(3) Uani 1 1 d . . . . .
O1 O 0.70697(19) 0.5978(3) 0.42919(12) 0.0188(3) Uani 1 1 d D . . . .
O2 O 0.54803(19) 0.7529(2) 0.68121(12) 0.0153(3) Uani 1 1 d . . . . .
O3 O 0.62664(19) 0.5013(2) 0.83702(12) 0.0183(3) Uani 1 1 d . . . . .
C1 C 0.7536(2) 0.5822(4) 0.55750(16) 0.0147(3) Uani 1 1 d . . . . .
H1A H 0.814940 0.729358 0.588331 0.018 Uiso 1 1 calc R U . . .
C2 C 0.5958(2) 0.5456(3) 0.62401(16) 0.0136(4) Uani 1 1 d . . . . .
H2 H 0.490866 0.478101 0.568155 0.016 Uiso 1 1 calc R U . . .
C3 C 0.6627(2) 0.3823(3) 0.73190(16) 0.0142(3) Uani 1 1 d . . . . .
H3 H 0.599580 0.229744 0.721217 0.017 Uiso 1 1 calc R U . . .
C4 C 0.8639(2) 0.3524(3) 0.73585(17) 0.0157(4) Uani 1 1 d . . . . .
H4 H 0.927016 0.485350 0.782485 0.019 Uiso 1 1 calc R U . . .
C5 C 0.9403(3) 0.1321(4) 0.79414(19) 0.0212(4) Uani 1 1 d . . . . .
H5 H 0.901891 -0.009135 0.754077 0.025 Uiso 1 1 calc R U . . .
C6 C 1.0567(3) 0.1193(4) 0.8967(2) 0.0262(5) Uani 1 1 d . . . . .
H6A H 1.098389 0.256770 0.939429 0.031 Uiso 1 1 calc R U . . .
H6B H 1.099087 -0.027517 0.927952 0.031 Uiso 1 1 calc R U . . .
C7 C 0.8779(3) 0.3810(4) 0.60179(17) 0.0165(4) Uani 1 1 d . . . . .
H7 H 1.002956 0.412169 0.590872 0.020 Uiso 1 1 calc R U . . .
C8 C 0.5004(3) 0.6783(3) 0.79480(17) 0.0156(4) Uani 1 1 d . . . . .
C9 C 0.3121(3) 0.5840(4) 0.77248(19) 0.0207(4) Uani 1 1 d . . . . .
H9A H 0.303307 0.454040 0.715073 0.031 Uiso 1 1 calc R U . . .
H9B H 0.229005 0.706430 0.738096 0.031 Uiso 1 1 calc R U . . .
H9C H 0.282297 0.530561 0.849813 0.031 Uiso 1 1 calc R U . . .
C10 C 0.5257(3) 0.8773(4) 0.88349(18) 0.0197(4) Uani 1 1 d . . . . .
H10A H 0.500963 0.825241 0.962477 0.030 Uiso 1 1 calc R U . . .
H10B H 0.443935 1.003110 0.852106 0.030 Uiso 1 1 calc R U . . .
H10C H 0.648793 0.933064 0.893673 0.030 Uiso 1 1 calc R U . . .
H1 H 0.641(3) 0.477(4) 0.404(2) 0.030 Uiso 1 1 d D U . . .

loop_
_atom_site_aniso_label
_atom_site_aniso_U_11
_atom_site_aniso_U_22
_atom_site_aniso_U_33
_atom_site_aniso_U_23
_atom_site_aniso_U_13
_atom_site_aniso_U_12
F1 0.0266(6) 0.0164(6) 0.0205(6) -0.0056(5) -0.0002(5) 0.0014(5)
O1 0.0258(7) 0.0180(7) 0.0128(6) 0.0015(5) 0.0037(5) -0.0008(6)
O2 0.0189(7) 0.0147(6) 0.0126(6) 0.0008(5) 0.0037(5) 0.0012(5)
O3 0.0205(7) 0.0213(7) 0.0128(6) 0.0020(5) 0.0023(5) 0.0044(6)
C1 0.0158(8) 0.0155(8) 0.0128(8) -0.0012(7) 0.0025(6) -0.0017(7)
C2 0.0135(8) 0.0124(9) 0.0141(8) -0.0006(6) 0.0004(6) 0.0005(7)
C3 0.0142(8) 0.0152(8) 0.0129(8) 0.0000(7) 0.0016(7) -0.0010(7)
C4 0.0144(9) 0.0150(9) 0.0163(9) 0.0000(7) -0.0005(7) 0.0001(7)
C5 0.0212(10) 0.0194(11) 0.0225(10) 0.0010(7) 0.0027(8) 0.0044(8)
C6 0.0207(10) 0.0299(12) 0.0271(11) 0.0079(9) 0.0016(8) 0.0025(9)
C7 0.0147(8) 0.0170(9) 0.0172(9) -0.0036(7) 0.0012(7) -0.0014(7)
C8 0.0151(8) 0.0184(9) 0.0135(8) 0.0025(7) 0.0032(7) 0.0001(7)
C9 0.0160(9) 0.0242(10) 0.0222(9) 0.0007(8) 0.0048(7) -0.0014(8)
C10 0.0233(10) 0.0209(10) 0.0160(9) -0.0027(8) 0.0061(8) -0.0029(9)

loop_
_atom_type_symbol
_atom_type_description
_atom_type_scat_dispersion_real
_atom_type_scat_dispersion_imag
_atom_type_scat_source
C C 0.0033 0.0016 'International Tables Vol C Tables 4.2.6.8 and 6.1.1.4'
H H 0.0000 0.0000 'International Tables Vol C Tables 4.2.6.8 and 6.1.1.4'
F F 0.0171 0.0103 'International Tables Vol C Tables 4.2.6.8 and 6.1.1.4'
O O 0.0106 0.0060 'International Tables Vol C Tables 4.2.6.8 and 6.1.1.4'

loop_
_geom_angle_atom_site_label_1
_geom_angle_atom_site_label_2
_geom_angle_atom_site_label_3
_geom_angle
_geom_angle_site_symmetry_1
_geom_angle_site_symmetry_3
_geom_angle_publ_flag
C1 O1 H1 107.1(18) . . ?
C2 O2 C8 105.41(13) . . ?
C8 O3 C3 107.07(14) . . ?
O1 C1 H1A 108.1 . . ?
O1 C1 C2 114.86(15) . . ?
O1 C1 C7 113.85(16) . . ?
C2 C1 H1A 108.1 . . ?
C7 C1 H1A 108.1 . . ?
C7 C1 C2 103.62(15) . . ?
O2 C2 C1 112.57(14) . . ?
O2 C2 H2 111.2 . . ?
O2 C2 C3 103.81(14) . . ?
C1 C2 H2 111.2 . . ?
C1 C2 C3 106.38(15) . . ?
C3 C2 H2 111.2 . . ?
O3 C3 C2 105.08(15) . . ?
O3 C3 H3 111.2 . . ?
O3 C3 C4 111.73(15) . . ?
C2 C3 H3 111.2 . . ?
C4 C3 C2 106.21(15) . . ?
C4 C3 H3 111.2 . . ?
C3 C4 H4 108.2 . . ?
C5 C4 C3 114.60(16) . . ?
C5 C4 H4 108.2 . . ?
C5 C4 C7 115.22(17) . . ?
C7 C4 C3 101.90(14) . . ?
C7 C4 H4 108.2 . . ?
C4 C5 H5 117.5 . . ?
C6 C5 C4 125.0(2) . . ?
C6 C5 H5 117.5 . . ?
C5 C6 H6A 120.0 . . ?
C5 C6 H6B 120.0 . . ?
H6A C6 H6B 120.0 . . ?
F1 C7 C1 107.50(14) . . ?
F1 C7 C4 108.23(16) . . ?
F1 C7 H7 112.1 . . ?
C1 C7 C4 104.46(15) . . ?
C1 C7 H7 112.1 . . ?
C4 C7 H7 112.1 . . ?
O2 C8 C9 110.18(15) . . ?
O2 C8 C10 109.00(16) . . ?
O3 C8 O2 103.91(14) . . ?
O3 C8 C9 111.20(17) . . ?
O3 C8 C10 109.36(16) . . ?
C10 C8 C9 112.79(17) . . ?
C8 C9 H9A 109.5 . . ?
C8 C9 H9B 109.5 . . ?
C8 C9 H9C 109.5 . . ?
H9A C9 H9B 109.5 . . ?
H9A C9 H9C 109.5 . . ?
H9B C9 H9C 109.5 . . ?
C8 C10 H10A 109.5 . . ?
C8 C10 H10B 109.5 . . ?
C8 C10 H10C 109.5 . . ?
H10A C10 H10B 109.5 . . ?
H10A C10 H10C 109.5 . . ?
H10B C10 H10C 109.5 . . ?

loop_
_geom_bond_atom_site_label_1
_geom_bond_atom_site_label_2
_geom_bond_distance
_geom_bond_site_symmetry_2
_geom_bond_publ_flag
F1 C7 1.414(2) . ?
O1 C1 1.412(2) . ?
O1 H1 0.88(2) . ?
O2 C2 1.433(2) . ?
O2 C8 1.444(2) . ?
O3 C3 1.427(2) . ?
O3 C8 1.424(2) . ?
C1 H1A 1.0000 . ?
C1 C2 1.539(2) . ?
C1 C7 1.524(3) . ?
C2 H2 1.0000 . ?
C2 C3 1.540(3) . ?
C3 H3 1.0000 . ?
C3 C4 1.539(3) . ?
C4 H4 1.0000 . ?
C4 C5 1.496(3) . ?
C4 C7 1.525(3) . ?
C5 H5 0.9500 . ?
C5 C6 1.316(3) . ?
C6 H6A 0.9500 . ?
C6 H6B 0.9500 . ?
C7 H7 1.0000 . ?
C8 C9 1.515(3) . ?
C8 C10 1.504(3) . ?
C9 H9A 0.9800 . ?
C9 H9B 0.9800 . ?
C9 H9C 0.9800 . ?
C10 H10A 0.9800 . ?
C10 H10B 0.9800 . ?
C10 H10C 0.9800 . ?

loop_
_geom_hbond_atom_site_label_D
_geom_hbond_atom_site_label_H
_geom_hbond_atom_site_label_A
_geom_hbond_distance_DH
_geom_hbond_distance_HA
_geom_hbond_distance_DA
_geom_hbond_angle_DHA
_geom_hbond_site_symmetry_A
_geom_hbond_publ_flag
O1 H1 O2 0.88(2) 2.04(2) 2.898(2) 166(3) 2_646 yes

loop_
_geom_torsion_atom_site_label_1
_geom_torsion_atom_site_label_2
_geom_torsion_atom_site_label_3
_geom_torsion_atom_site_label_4
_geom_torsion
_geom_torsion_site_symmetry_1
_geom_torsion_site_symmetry_2
_geom_torsion_site_symmetry_3
_geom_torsion_site_symmetry_4
_geom_torsion_publ_flag
O1 C1 C2 O2 -103.65(19) . . . . ?
O1 C1 C2 C3 143.29(17) . . . . ?
O1 C1 C7 F1 -48.3(2) . . . . ?
O1 C1 C7 C4 -163.15(15) . . . . ?
O2 C2 C3 O3 6.67(18) . . . . ?
O2 C2 C3 C4 -111.87(16) . . . . ?
O3 C3 C4 C5 91.1(2) . . . . ?
O3 C3 C4 C7 -143.76(16) . . . . ?
C1 C2 C3 O3 125.64(15) . . . . ?
C1 C2 C3 C4 7.10(19) . . . . ?
C2 O2 C8 O3 39.04(17) . . . . ?
C2 O2 C8 C9 -80.18(18) . . . . ?
C2 O2 C8 C10 155.56(15) . . . . ?
C2 C1 C7 F1 77.15(17) . . . . ?
C2 C1 C7 C4 -37.69(18) . . . . ?
C2 C3 C4 C5 -154.84(16) . . . . ?
C2 C3 C4 C7 -29.71(19) . . . . ?
C3 O3 C8 O2 -34.69(18) . . . . ?
C3 O3 C8 C9 83.82(18) . . . . ?
C3 O3 C8 C10 -150.95(16) . . . . ?
C3 C4 C5 C6 -114.3(2) . . . . ?
C3 C4 C7 F1 -72.52(18) . . . . ?
C3 C4 C7 C1 41.80(18) . . . . ?
C5 C4 C7 F1 52.2(2) . . . . ?
C5 C4 C7 C1 166.52(16) . . . . ?
C7 C1 C2 O2 131.54(15) . . . . ?
C7 C1 C2 C3 18.47(18) . . . . ?
C7 C4 C5 C6 127.9(2) . . . . ?
C8 O2 C2 C1 -142.27(15) . . . . ?
C8 O2 C2 C3 -27.64(17) . . . . ?
C8 O3 C3 C2 17.19(19) . . . . ?
C8 O3 C3 C4 131.94(16) . . . . ?
